data_7012555
loop_
_publ_author_name
'Costes, Jean-Pierre'
'Clemente Juan, Juan-Modesto'
'Dahan, Fran\,coise'
'Nicod\`eme, Franck'

_publ_section_title
;
 Ferromagnetic interaction in a polynuclear gadolinium complex:
 structure and magnetic studies
;
_journal_issue 7
_journal_name_full 'Dalton Transactions'
_journal_page_first 1272
_journal_paper_doi 10.1039/b212093c
_journal_year 2003
_chemical_formula_sum 'C21 H17 Gd O10'
_chemical_formula_weight 586.60
_chemical_name_systematic
; 
? 
;
_space_group_IT_number 14
_symmetry_cell_setting monoclinic
_symmetry_space_group_name_Hall '-P 2yn'
_symmetry_space_group_name_H-M 'P 1 21/n 1'
_atom_sites_solution_hydrogens geom
_atom_sites_solution_primary direct
_atom_sites_solution_secondary difmap
_audit_creation_method SHELXL-97
_cell_angle_alpha 90.00
_cell_angle_beta 99.705(14)
_cell_angle_gamma 90.00
_cell_formula_units_Z 4
_cell_length_a 13.5709(13)
_cell_length_b 6.7141(9)
_cell_length_c 22.7232(17)
_cell_measurement_reflns_used 25
_cell_measurement_temperature 293(2)
_cell_measurement_theta_max 18.5
_cell_measurement_theta_min 12.0
_cell_volume 2040.8(4)
_computing_cell_refinement CAD4-EXPRESS
_computing_data_collection CAD4-EXPRESS
_computing_data_reduction 'MolEN (Fair, 1990)'
_computing_molecular_graphics 'ZORTEP (Zolnai, 1996)'
_computing_structure_refinement 'SHELXL-97 (Sheldrick, 1997)'
_computing_structure_solution 'SHELXS-97 (Sheldrick, 1990)'
_diffrn_ambient_temperature 293(2)
_diffrn_measured_fraction_theta_full 0.999
_diffrn_measured_fraction_theta_max 0.999
_diffrn_measurement_device_type 'Enraf-Nonius CAD4'
_diffrn_measurement_method \w-2\q
_diffrn_radiation_monochromator graphite
_diffrn_radiation_source 'fine-focus sealed tube'
_diffrn_radiation_type MoK\a
_diffrn_radiation_wavelength 0.71073
_diffrn_reflns_av_R_equivalents 0.0304
_diffrn_reflns_av_sigmaI/netI 0.0355
_diffrn_reflns_limit_h_max 17
_diffrn_reflns_limit_h_min 0
_diffrn_reflns_limit_k_max 8
_diffrn_reflns_limit_k_min 0
_diffrn_reflns_limit_l_max 28
_diffrn_reflns_limit_l_min -29
_diffrn_reflns_number 4643
_diffrn_reflns_theta_full 26.98
_diffrn_reflns_theta_max 26.98
_diffrn_reflns_theta_min 1.64
_diffrn_standards_decay_% -1.1
_diffrn_standards_interval_time 120
_diffrn_standards_number 3
_exptl_absorpt_coefficient_mu 3.308
_exptl_absorpt_correction_T_max 0.9994
_exptl_absorpt_correction_T_min 0.6610
_exptl_absorpt_correction_type psi-scan
_exptl_crystal_colour Light-Pink
_exptl_crystal_density_diffrn 1.909
_exptl_crystal_density_method 'not measured'
_exptl_crystal_description Plate
_exptl_crystal_F_000 1148
_exptl_crystal_size_max 0.45
_exptl_crystal_size_mid 0.20
_exptl_crystal_size_min 0.05
_refine_diff_density_max 1.016
_refine_diff_density_min -1.296
_refine_diff_density_rms 0.120
_refine_ls_extinction_method none
_refine_ls_goodness_of_fit_ref 0.866
_refine_ls_hydrogen_treatment mixed
_refine_ls_matrix_type full
_refine_ls_number_parameters 298
_refine_ls_number_reflns 4454
_refine_ls_number_restraints 0
_refine_ls_restrained_S_all 0.866
_refine_ls_R_factor_all 0.0442
_refine_ls_R_factor_gt 0.0291
_refine_ls_shift/su_max 0.001
_refine_ls_shift/su_mean 0.000
_refine_ls_structure_factor_coef Fsqd
_refine_ls_weighting_details 'w=1/[\s^2^(Fo^2^)+(0.0398P)^2^+0.0000P] where P=(Fo^2^+2Fc^2^)/3'
_refine_ls_weighting_scheme calc
_refine_ls_wR_factor_gt 0.0656
_refine_ls_wR_factor_ref 0.0680
_reflns_number_gt 3113
_reflns_number_total 4454
_reflns_threshold_expression >2sigma(I)
_cod_data_source_file b212093c.txt
_cod_data_source_block jp21
_cod_depositor_comments
;
The following automatic conversions were performed:
'_symmetry_cell_setting' value 'Monoclinic' changed to 'monoclinic'
according to '/home/saulius/struct/CIF-dictionaries/cif_core.dic'
dictionary named 'cif_core.dic' version 2.4.1 from 2010-06-29.

Automatic conversion script
Id: cif_fix_enum 1527 2010-12-29 10:47:43Z saulius 

The following automatic conversions were performed:

'_exptl_absorpt_correction_type' tag value 'Psi-Scans' was replaced
with 'psi-scan' value.

Automatic conversion script
Id: cif_fix_values 1646 2011-03-28 12:23:43Z adriana 

The following automatic conversions were performed:

'_refine_ls_weighting_scheme' value 'calc
w=1/[\s^2^(Fo^2^)+(0.0398P)^2^+0.0000P] where P=(Fo^2^+2Fc^2^)/3' was
changed to 'calc'. New tag '_refine_ls_weighting_details' was
created. The value of the new tag was set to
'w=1/[\s^2^(Fo^2^)+(0.0398P)^2^+0.0000P] where P=(Fo^2^+2Fc^2^)/3'.

Automatic conversion script
Id: cif_fix_values 3143 2015-03-26 13:38:13Z robertas 
;
_cod_original_sg_symbol_H-M P21/n
_cod_database_code 7012555

loop_
_symmetry_equiv_pos_as_xyz
'x, y, z'
'x+1/2, -y+1/2, z+1/2'
'-x, -y, -z'
'-x-1/2, y-1/2, -z-1/2'

loop_
_atom_site_label
_atom_site_type_symbol
_atom_site_fract_x
_atom_site_fract_y
_atom_site_fract_z
_atom_site_U_iso_or_equiv
_atom_site_adp_type
_atom_site_occupancy
_atom_site_calc_flag
_atom_site_refinement_flags
_atom_site_disorder_assembly
_atom_site_disorder_group
Gd Gd 0.329182(15) 0.16314(3) 0.228658(9) 0.02119(6) Uani 1 d . . .
O1 O 0.2366(2) -0.0024(4) 0.30522(12) 0.0230(6) Uani 1 d . . .
O2 O 0.1935(2) 0.3037(4) 0.28161(13) 0.0250(7) Uani 1 d . . .
O3 O 0.1087(2) 0.5227(5) 0.35564(15) 0.0377(8) Uani 1 d . . .
O4 O 0.4719(2) 0.3581(5) 0.20600(14) 0.0332(7) Uani 1 d . . .
O5 O 0.5342(3) 0.2229(6) 0.13081(18) 0.0504(11) Uani 1 d . . .
H5A H 0.5134 0.1181 0.1426 0.055 Uiso 1 calc R . .
O6 O 0.5534(3) 0.6665(6) 0.2568(2) 0.0505(10) Uani 1 d . . .
H6A H 0.5274 0.5567 0.2579 0.056 Uiso 1 calc R . .
O7 O 0.1799(2) 0.1231(5) 0.16143(14) 0.0317(7) Uani 1 d . . .
O8 O 0.1004(2) -0.1471(5) 0.18406(14) 0.0351(7) Uani 1 d . . .
O9 O 0.0748(3) 0.3979(6) 0.0975(2) 0.0558(11) Uani 1 d . . .
H9A H 0.1272 0.3528 0.1159 0.061 Uiso 1 calc R . .
O10 O 0.4713(2) 0.0065(6) 0.28546(16) 0.0416(8) Uani 1 d . . .
H10A H 0.476(3) 0.030(6) 0.3280(11) 0.046 Uiso 1 d . . .
H10B H 0.506(4) -0.118(5) 0.290(2) 0.046 Uiso 1 d . . .
C1 C 0.1983(3) 0.1617(7) 0.31813(18) 0.0262(8) Uani 1 d . . .
C2 C 0.1641(3) 0.1862(7) 0.37656(18) 0.0249(9) Uani 1 d . . .
C3 C 0.1196(3) 0.3617(7) 0.3909(2) 0.0287(10) Uani 1 d . . .
C4 C 0.0844(4) 0.3693(8) 0.4458(2) 0.0437(13) Uani 1 d . . .
H4 H 0.0546 0.4851 0.4568 0.048 Uiso 1 calc R . .
C5 C 0.0938(4) 0.2081(8) 0.4833(2) 0.0475(15) Uani 1 d . . .
H5 H 0.0695 0.2159 0.5191 0.052 Uiso 1 calc R . .
C6 C 0.1388(4) 0.0332(9) 0.4688(2) 0.0452(13) Uani 1 d . . .
H6 H 0.1457 -0.0756 0.4945 0.050 Uiso 1 calc R . .
C7 C 0.1724(3) 0.0261(7) 0.4159(2) 0.0308(10) Uani 1 d . . .
H7 H 0.2022 -0.0906 0.4055 0.034 Uiso 1 calc R . .
C8 C 0.5345(3) 0.3554(7) 0.1702(2) 0.0306(10) Uani 1 d . . .
C9 C 0.6121(4) 0.5118(8) 0.1755(2) 0.0386(11) Uani 1 d . . .
C10 C 0.6156(4) 0.6637(9) 0.2170(2) 0.0424(12) Uani 1 d . . .
C11 C 0.6838(5) 0.8123(10) 0.2171(3) 0.0619(18) Uani 1 d . . .
H11 H 0.6845 0.9194 0.2431 0.068 Uiso 1 calc R . .
C12 C 0.7526(5) 0.8032(12) 0.1781(3) 0.070(2) Uani 1 d . . .
H12 H 0.7994 0.9047 0.1790 0.078 Uiso 1 calc R . .
C13 C 0.7537(5) 0.6512(12) 0.1388(3) 0.072(2) Uani 1 d . . .
H13 H 0.8015 0.6463 0.1139 0.079 Uiso 1 calc R . .
C14 C 0.6806(5) 0.5012(12) 0.1367(3) 0.065(2) Uani 1 d . . .
H14 H 0.6783 0.3967 0.1096 0.071 Uiso 1 calc R . .
C15 C 0.1065(3) 0.0052(7) 0.15349(17) 0.0262(9) Uani 1 d . . .
C16 C 0.0227(4) 0.0540(7) 0.1046(2) 0.0311(10) Uani 1 d . . .
C17 C 0.0104(4) 0.2458(8) 0.0794(2) 0.0334(11) Uani 1 d . . .
C18 C -0.0710(4) 0.2848(10) 0.0361(2) 0.0514(16) Uani 1 d . . .
H18 H -0.0801 0.4133 0.0209 0.057 Uiso 1 calc R . .
C19 C -0.1383(4) 0.1425(11) 0.0149(2) 0.0582(18) Uani 1 d . . .
H19 H -0.1920 0.1722 -0.0150 0.064 Uiso 1 calc R . .
C20 C -0.1259(4) -0.0489(11) 0.0385(3) 0.065(2) Uani 1 d . . .
H20 H -0.1712 -0.1486 0.0243 0.071 Uiso 1 calc R . .
C21 C -0.0468(4) -0.0904(9) 0.0828(3) 0.0498(15) Uani 1 d . . .
H21 H -0.0397 -0.2184 0.0986 0.055 Uiso 1 calc R . .

loop_
_atom_site_aniso_label
_atom_site_aniso_U_11
_atom_site_aniso_U_22
_atom_site_aniso_U_33
_atom_site_aniso_U_23
_atom_site_aniso_U_13
_atom_site_aniso_U_12
Gd 0.02269(10) 0.01500(10) 0.02759(10) -0.00177(11) 0.00917(7) -0.00139(11)
O1 0.0255(14) 0.0138(14) 0.0301(15) -0.0017(13) 0.0060(12) 0.0003(13)
O2 0.0352(17) 0.0130(15) 0.0305(16) -0.0004(12) 0.0155(13) 0.0047(12)
O3 0.0436(19) 0.0268(18) 0.0492(19) 0.0038(16) 0.0266(16) 0.0163(16)
O4 0.0286(16) 0.038(2) 0.0359(17) 0.0021(16) 0.0131(13) -0.0068(16)
O5 0.050(2) 0.045(2) 0.064(2) -0.015(2) 0.034(2) -0.0256(19)
O6 0.046(2) 0.0236(18) 0.088(3) -0.019(2) 0.029(2) -0.0012(19)
O7 0.0332(17) 0.0233(19) 0.0361(17) -0.0010(14) -0.0016(13) -0.0093(14)
O8 0.0309(16) 0.0348(19) 0.0390(17) 0.0094(17) 0.0045(13) -0.0045(16)
O9 0.058(3) 0.033(2) 0.069(3) 0.0156(19) -0.011(2) 0.0043(19)
O10 0.0374(19) 0.033(2) 0.050(2) -0.0106(18) -0.0041(16) 0.0107(17)
C1 0.035(2) 0.020(2) 0.026(2) -0.004(2) 0.0116(17) -0.002(2)
C2 0.027(2) 0.021(2) 0.028(2) 0.0004(19) 0.0071(16) 0.0014(19)
C3 0.033(2) 0.023(2) 0.033(2) 0.008(2) 0.0112(18) 0.005(2)
C4 0.055(3) 0.041(3) 0.040(3) 0.004(2) 0.025(2) 0.019(3)
C5 0.068(4) 0.051(4) 0.029(2) 0.005(3) 0.025(3) 0.016(3)
C6 0.055(3) 0.045(3) 0.038(3) 0.013(3) 0.016(2) 0.010(3)
C7 0.030(2) 0.025(2) 0.038(2) 0.010(2) 0.0084(19) 0.007(2)
C8 0.030(2) 0.027(2) 0.038(2) 0.003(2) 0.0138(18) -0.004(2)
C9 0.038(3) 0.034(3) 0.045(3) -0.005(2) 0.010(2) -0.010(2)
C10 0.034(2) 0.045(3) 0.048(3) 0.005(3) 0.005(2) -0.009(3)
C11 0.056(4) 0.054(4) 0.072(4) -0.022(4) 0.002(3) -0.021(3)
C12 0.069(4) 0.080(5) 0.063(4) -0.006(4) 0.014(3) -0.051(4)
C13 0.069(4) 0.098(6) 0.054(3) -0.017(4) 0.025(3) -0.048(5)
C14 0.065(4) 0.087(5) 0.050(3) -0.014(4) 0.031(3) -0.045(4)
C15 0.028(2) 0.029(2) 0.024(2) 0.0010(19) 0.0083(17) 0.003(2)
C16 0.039(3) 0.024(2) 0.034(2) 0.011(2) 0.015(2) 0.002(2)
C17 0.037(3) 0.033(3) 0.030(2) 0.001(2) 0.005(2) 0.001(2)
C18 0.048(3) 0.062(4) 0.038(3) 0.019(3) -0.009(2) 0.005(3)
C19 0.032(3) 0.092(5) 0.043(3) 0.016(4) -0.015(2) -0.011(3)
C20 0.040(3) 0.075(5) 0.070(4) 0.021(4) -0.016(3) -0.027(3)
C21 0.037(3) 0.052(4) 0.056(3) 0.014(3) -0.003(2) -0.015(3)

loop_
_atom_type_symbol
_atom_type_description
_atom_type_scat_dispersion_real
_atom_type_scat_dispersion_imag
_atom_type_scat_source
C C 0.0033 0.0016 'International Tables Vol C Tables 4.2.6.8 and 6.1.1.4'
H H 0.0000 0.0000 'International Tables Vol C Tables 4.2.6.8 and 6.1.1.4'
O O 0.0106 0.0060 'International Tables Vol C Tables 4.2.6.8 and 6.1.1.4'
Gd Gd -0.1653 3.9035 'International Tables Vol C Tables 4.2.6.8 and 6.1.1.4'

loop_
_geom_angle_atom_site_label_1
_geom_angle_atom_site_label_2
_geom_angle_atom_site_label_3
_geom_angle
_geom_angle_site_symmetry_1
_geom_angle_site_symmetry_3
_geom_angle_publ_flag
O7 Gd O10 146.94(12) . . ?
O7 Gd O3 79.43(11) . 4_656 ?
O10 Gd O3 84.15(12) . 4_656 ?
O7 Gd O8 140.95(11) . 4_666 ?
O10 Gd O8 67.36(12) . 4_666 ?
O3 Gd O8 135.71(11) 4_656 4_666 ?
O7 Gd O2 75.06(11) . 4_656 ?
O10 Gd O2 72.06(12) . 4_656 ?
O3 Gd O2 65.96(10) 4_656 4_656 ?
O8 Gd O2 128.81(11) 4_666 4_656 ?
O7 Gd O4 123.35(11) . . ?
O10 Gd O4 75.77(12) . . ?
O3 Gd O4 69.46(11) 4_656 . ?
O8 Gd O4 71.03(11) 4_666 . ?
O2 Gd O4 126.66(11) 4_656 . ?
O7 Gd O1 71.07(10) . 4_666 ?
O10 Gd O1 141.50(11) . 4_666 ?
O3 Gd O1 105.20(10) 4_656 4_666 ?
O8 Gd O1 81.36(10) 4_666 4_666 ?
O2 Gd O1 146.08(10) 4_656 4_666 ?
O4 Gd O1 73.12(10) . 4_666 ?
O7 Gd O2 74.65(11) . . ?
O10 Gd O2 119.52(11) . . ?
O3 Gd O2 153.96(11) 4_656 . ?
O8 Gd O2 68.51(10) 4_666 . ?
O2 Gd O2 108.81(7) 4_656 . ?
O4 Gd O2 123.97(10) . . ?
O1 Gd O2 63.98(9) 4_666 . ?
O7 Gd O1 85.63(10) . . ?
O10 Gd O1 83.41(11) . . ?
O3 Gd O1 130.27(10) 4_656 . ?
O8 Gd O1 80.96(10) 4_666 . ?
O2 Gd O1 64.38(9) 4_656 . ?
O4 Gd O1 149.83(10) . . ?
O1 Gd O1 114.17(6) 4_666 . ?
O2 Gd O1 50.49(9) . . ?
C1 O1 Gd 135.4(3) . 4_656 ?
C1 O1 Gd 92.7(2) . . ?
Gd O1 Gd 111.85(10) 4_656 . ?
C1 O2 Gd 143.5(3) . 4_666 ?
C1 O2 Gd 94.0(2) . . ?
Gd O2 Gd 114.31(11) 4_666 . ?
C3 O3 Gd 140.6(3) . 4_666 ?
C8 O4 Gd 139.5(3) . . ?
C8 O5 H5A 109.5 . . ?
C10 O6 H6A 109.5 . . ?
C15 O7 Gd 137.9(3) . . ?
C15 O8 Gd 146.7(3) . 4_656 ?
C17 O9 H9A 109.5 . . ?
Gd O10 H10A 113(3) . . ?
Gd O10 H10B 142(3) . . ?
H10A O10 H10B 95(4) . . ?
O2 C1 O1 118.8(3) . . ?
O2 C1 C2 121.1(4) . . ?
O1 C1 C2 120.1(4) . . ?
C3 C2 C7 119.8(4) . . ?
C3 C2 C1 121.2(4) . . ?
C7 C2 C1 119.0(4) . . ?
O3 C3 C2 123.6(4) . . ?
O3 C3 C4 118.7(4) . . ?
C2 C3 C4 117.7(4) . . ?
C5 C4 C3 120.8(5) . . ?
C5 C4 H4 119.6 . . ?
C3 C4 H4 119.6 . . ?
C4 C5 C6 121.3(4) . . ?
C4 C5 H5 119.4 . . ?
C6 C5 H5 119.4 . . ?
C7 C6 C5 117.9(5) . . ?
C7 C6 H6 121.1 . . ?
C5 C6 H6 121.1 . . ?
C6 C7 C2 122.6(5) . . ?
C6 C7 H7 118.7 . . ?
C2 C7 H7 118.7 . . ?
O5 C8 O4 122.7(4) . . ?
O5 C8 C9 118.4(4) . . ?
O4 C8 C9 118.8(4) . . ?
C10 C9 C14 121.4(5) . . ?
C10 C9 C8 121.4(4) . . ?
C14 C9 C8 117.2(5) . . ?
O6 C10 C11 119.7(6) . . ?
O6 C10 C9 121.2(5) . . ?
C11 C10 C9 119.2(5) . . ?
C10 C11 C12 119.7(6) . . ?
C10 C11 H11 120.2 . . ?
C12 C11 H11 120.2 . . ?
C13 C12 C11 122.3(6) . . ?
C13 C12 H12 118.8 . . ?
C11 C12 H12 118.8 . . ?
C12 C13 C14 118.3(6) . . ?
C12 C13 H13 120.8 . . ?
C14 C13 H13 120.8 . . ?
C9 C14 C13 119.0(6) . . ?
C9 C14 H14 120.5 . . ?
C13 C14 H14 120.5 . . ?
O8 C15 O7 124.1(4) . . ?
O8 C15 C16 118.9(4) . . ?
O7 C15 C16 117.1(4) . . ?
C21 C16 C17 117.9(5) . . ?
C21 C16 C15 120.2(4) . . ?
C17 C16 C15 121.9(4) . . ?
O9 C17 C18 118.0(5) . . ?
O9 C17 C16 122.5(4) . . ?
C18 C17 C16 119.4(5) . . ?
C19 C18 C17 122.2(6) . . ?
C19 C18 H18 118.9 . . ?
C17 C18 H18 118.9 . . ?
C18 C19 C20 118.9(5) . . ?
C18 C19 H19 120.5 . . ?
C20 C19 H19 120.5 . . ?
C21 C20 C19 120.0(6) . . ?
C21 C20 H20 120.0 . . ?
C19 C20 H20 120.0 . . ?
C20 C21 C16 121.5(6) . . ?
C20 C21 H21 119.3 . . ?
C16 C21 H21 119.3 . . ?

loop_
_geom_bond_atom_site_label_1
_geom_bond_atom_site_label_2
_geom_bond_distance
_geom_bond_site_symmetry_2
_geom_bond_publ_flag
Gd O7 2.338(3) . ?
Gd O10 2.377(3) . ?
Gd O3 2.411(3) 4_656 ?
Gd O8 2.415(3) 4_666 ?
Gd O2 2.439(3) 4_656 ?
Gd O4 2.462(3) . ?
Gd O1 2.490(3) 4_666 ?
Gd O2 2.545(3) . ?
Gd O1 2.565(3) . ?
O1 C1 1.274(5) . ?
O1 Gd 2.490(3) 4_656 ?
O2 C1 1.259(5) . ?
O2 Gd 2.439(3) 4_666 ?
O3 C3 1.339(5) . ?
O3 Gd 2.411(3) 4_666 ?
O4 C8 1.272(5) . ?
O5 C8 1.262(6) . ?
O5 H5A 0.8200 . ?
O6 C10 1.338(6) . ?
O6 H6A 0.8200 . ?
O7 C15 1.261(5) . ?
O8 C15 1.247(6) . ?
O8 Gd 2.415(3) 4_656 ?
O9 C17 1.362(6) . ?
O9 H9A 0.8200 . ?
O10 H10A 0.97(3) . ?
O10 H10B 0.96(4) . ?
C1 C2 1.487(5) . ?
C2 C3 1.388(6) . ?
C2 C7 1.391(6) . ?
C3 C4 1.410(6) . ?
C4 C5 1.369(7) . ?
C4 H4 0.9300 . ?
C5 C6 1.389(7) . ?
C5 H5 0.9300 . ?
C6 C7 1.356(6) . ?
C6 H6 0.9300 . ?
C7 H7 0.9300 . ?
C8 C9 1.477(6) . ?
C9 C10 1.385(8) . ?
C9 C14 1.387(7) . ?
C10 C11 1.360(8) . ?
C11 C12 1.393(9) . ?
C11 H11 0.9300 . ?
C12 C13 1.357(10) . ?
C12 H12 0.9300 . ?
C13 C14 1.409(8) . ?
C13 H13 0.9300 . ?
C14 H14 0.9300 . ?
C15 C16 1.486(6) . ?
C16 C21 1.385(7) . ?
C16 C17 1.408(7) . ?
C17 C18 1.375(7) . ?
C18 C19 1.353(8) . ?
C18 H18 0.9300 . ?
C19 C20 1.392(9) . ?
C19 H19 0.9300 . ?
C20 C21 1.370(8) . ?
C20 H20 0.9300 . ?
C21 H21 0.9300 . ?

loop_
_geom_hbond_atom_site_label_D
_geom_hbond_atom_site_label_H
_geom_hbond_atom_site_label_A
_geom_hbond_distance_DH
_geom_hbond_distance_HA
_geom_hbond_distance_DA
_geom_hbond_angle_DHA
_geom_hbond_site_symmetry_A
O5 H5A O3 0.82 1.78 2.421(4) 133.4 4_656
O6 H6A O4 0.82 1.85 2.533(5) 139.3 .
O9 H9A O7 0.82 1.93 2.617(5) 141.4 .
O10 H10A O9 0.97(3) 2.13(4) 2.925(6) 138(3) 4_656
O10 H10B O6 0.96(4) 1.80(4) 2.669(5) 150(4) 1_545
